data_7044829
loop_
_publ_author_name
'Yang, Dandan'
'Dong, Jie'
'Wang, Baiquan'

_publ_section_title
;
 Homo- and copolymerization of norbornene with tridentate nickel complexes
 bearing o-aryloxide-N-heterocyclic carbene ligands.
;
_journal_issue 1
_journal_name_full 'Dalton transactions (Cambridge, England : 2003)'
_journal_page_first 180
_journal_page_last 189
_journal_paper_doi 10.1039/c7dt03928j
_journal_volume 47
_journal_year 2018
_chemical_formula_moiety 'C46 H56 N6 Ni O2, 2(C H2 Cl2)'
_chemical_formula_sum 'C48 H60 Cl4 N6 Ni O2'
_chemical_formula_weight 953.53
_space_group_crystal_system monoclinic
_space_group_IT_number 14
_space_group_name_Hall '-P 2yn'
_space_group_name_H-M_alt 'P 1 21/n 1'
_symmetry_space_group_name_Hall '-P 2yn'
_symmetry_space_group_name_H-M 'P 1 21/n 1'
_atom_sites_solution_hydrogens mixed
_atom_sites_solution_primary direct
_audit_creation_date 2017-07-06
_audit_creation_method
;
Olex2 1.2
(compiled 2017.03.28 svn.r3405 for OlexSys, GUI svn.r5337)
;
_audit_update_record
;
2017-07-06 deposited with the CCDC.
2017-11-22 downloaded from the CCDC.
;
_cell_angle_alpha 90
_cell_angle_beta 103.097(4)
_cell_angle_gamma 90
_cell_formula_units_Z 4
_cell_length_a 14.4152(16)
_cell_length_b 14.2949(15)
_cell_length_c 24.256(2)
_cell_measurement_reflns_used 15400
_cell_measurement_temperature 113(2)
_cell_measurement_theta_max 27.9
_cell_measurement_theta_min 2.0
_cell_volume 4868.3(8)
_computing_cell_refinement CrystalClear
_computing_data_collection CrystalClear
_computing_data_reduction CrystalClear
_computing_molecular_graphics 'Olex2 (Dolomanov et al., 2009)'
_computing_publication_material 'Olex2 (Dolomanov et al., 2009)'
_computing_structure_refinement 'ShelXL (Sheldrick, 2015)'
_computing_structure_solution 'ShelXS (Sheldrick, 2008)'
_diffrn_ambient_temperature 113.15
_diffrn_measured_fraction_theta_full 0.999
_diffrn_measured_fraction_theta_max 0.995
_diffrn_measurement_device_type 'Rigaku Saturn 724CCD'
_diffrn_measurement_method '\w scans'
_diffrn_radiation_type MoK\a
_diffrn_radiation_wavelength 0.71073
_diffrn_reflns_av_R_equivalents 0.0511
_diffrn_reflns_av_unetI/netI 0.0566
_diffrn_reflns_Laue_measured_fraction_full 0.999
_diffrn_reflns_Laue_measured_fraction_max 0.995
_diffrn_reflns_limit_h_max 18
_diffrn_reflns_limit_h_min -17
_diffrn_reflns_limit_k_max 18
_diffrn_reflns_limit_k_min -18
_diffrn_reflns_limit_l_max 31
_diffrn_reflns_limit_l_min -31
_diffrn_reflns_number 44741
_diffrn_reflns_point_group_measured_fraction_full 0.999
_diffrn_reflns_point_group_measured_fraction_max 0.995
_diffrn_reflns_theta_full 25.242
_diffrn_reflns_theta_max 27.906
_diffrn_reflns_theta_min 1.724
_exptl_absorpt_coefficient_mu 0.662
_exptl_absorpt_correction_T_max 0.901
_exptl_absorpt_correction_T_min 0.858
_exptl_absorpt_correction_type multi-scan
_exptl_absorpt_process_details CrystalClear
_exptl_crystal_colour yellow
_exptl_crystal_density_diffrn 1.301
_exptl_crystal_description block
_exptl_crystal_F_000 2008
_exptl_crystal_size_max 0.24
_exptl_crystal_size_mid 0.2
_exptl_crystal_size_min 0.16
_refine_diff_density_max 1.341
_refine_diff_density_min -0.917
_refine_diff_density_rms 0.073
_refine_ls_extinction_method none
_refine_ls_goodness_of_fit_ref 1.114
_refine_ls_hydrogen_treatment constr
_refine_ls_matrix_type full
_refine_ls_number_parameters 703
_refine_ls_number_reflns 11589
_refine_ls_number_restraints 232
_refine_ls_restrained_S_all 1.130
_refine_ls_R_factor_all 0.0948
_refine_ls_R_factor_gt 0.0804
_refine_ls_shift/su_max 0.003
_refine_ls_shift/su_mean 0.000
_refine_ls_structure_factor_coef Fsqd
_refine_ls_weighting_details 'w=1/[\s^2^(Fo^2^)+(0.0768P)^2^+5.9496P] where P=(Fo^2^+2Fc^2^)/3'
_refine_ls_weighting_scheme calc
_refine_ls_wR_factor_gt 0.1879
_refine_ls_wR_factor_ref 0.1975
_reflns_Friedel_coverage 0.000
_reflns_number_gt 9887
_reflns_number_total 11589
_reflns_threshold_expression 'I > 2\s(I)'
_cod_data_source_file c7dt03928j2.cif
_cod_data_source_block shelx
_cod_depositor_comments 'Adding full bibliography for 7044828--7044829.cif.'
_cod_original_cell_volume 4868.3(9)
_cod_database_code 7044829
_shelx_shelxl_version_number 2014/8
_shelx_space_group_comment
;
The symmetry employed for this shelxl refinement is uniquely defined
by the following loop, which should always be used as a source of
symmetry information in preference to the above space-group names.
They are only intended as comments.
;
_shelx_estimated_absorpt_t_max 0.902
_shelx_estimated_absorpt_t_min 0.857
_olex2_refinement_description
;
1. Fixed Uiso
 At 1.2 times of:
  All C(H) groups, All C(H,H) groups, All C(H,H,H,H) groups
 At 1.5 times of:
  All C(H,H,H) groups
2. Restrained distances
 C34-C35 = C34-C36 = C34-C37 = C34-C35' = C34-C36' = C34-C37'
 1.54 with sigma of 0.01
 Cl1-C47 = Cl2-C47 = Cl1'-C47' = Cl2'-C47'
 1.72 with sigma of 0.01
 Cl3-C48 = Cl4-C48 = Cl3'-C48' = Cl4'-C48' = Cl3"-C48" = Cl4"-C48"
 1.72 with sigma of 0.01
 Cl1-Cl2 = Cl3-Cl4
 2.8 with sigma of 0.01
 C35-C36 \\sim C35-C37 \\sim C36-C37 \\sim C35'-C36' \\sim C35'-C37' \\sim
C36'-C37'
 with sigma of 0.01
3. Uiso/Uaniso restraints and constraints
Uanis(C35) \\sim Ueq, Uanis(C36) \\sim Ueq, Uanis(C37) \\sim Ueq, Uanis(C35')
\\sim Ueq, Uanis(C36') \\sim Ueq, Uanis(C37') \\sim Ueq: with sigma of 0.01 and
sigma for terminal atoms of 0.02
Uanis(C42) \\sim Ueq, Uanis(C43) \\sim Ueq, Uanis(C44) \\sim Ueq, Uanis(C45)
\\sim Ueq, Uanis(C46) \\sim Ueq, Uanis(N6) \\sim Ueq, Uanis(C42') \\sim Ueq,
Uanis(N6') \\sim Ueq, Uanis(C44') \\sim Ueq, Uanis(C45') \\sim Ueq, Uanis(C46')
\\sim Ueq, Uanis(C43') \\sim Ueq: with sigma of 0.01 and sigma for terminal
atoms of 0.02
Uanis(Cl1) \\sim Ueq, Uanis(Cl2) \\sim Ueq, Uanis(C47) \\sim Ueq, Uanis(Cl1')
\\sim Ueq, Uanis(Cl2') \\sim Ueq, Uanis(C47') \\sim Ueq, Uanis(Cl3) \\sim Ueq,
Uanis(Cl4) \\sim Ueq, Uanis(C48) \\sim Ueq, Uanis(Cl3') \\sim Ueq, Uanis(Cl4')
\\sim Ueq, Uanis(C48') \\sim Ueq, Uanis(Cl3") \\sim Ueq, Uanis(Cl4") \\sim Ueq,
Uanis(C48") \\sim Ueq: with sigma of 0.01 and sigma for terminal atoms of 0.02
Uanis(C42) = Uanis(C42')
4. Others
 1*[Sof(Cl3)+Sof(Cl4)+Sof(C48)+Sof(H48A)+Sof(H48B)]+1*[Sof(Cl3')+Sof(Cl4')+
 Sof(C48')+Sof(H48C)+Sof(H48D)]+1*[Sof(Cl3")+Sof(Cl4")+Sof(C48")+Sof(H48E)+
 Sof(H48F)]=1 with esd of 0.0001
 Sof(H41C)=Sof(H41D)=Sof(C42')=Sof(N6')=Sof(C44')=Sof(H44')=Sof(C45')=
 Sof(H45')=Sof(C46')=Sof(H46')=Sof(C43')=Sof(H43')=1-FVAR(1)
 Sof(H41A)=Sof(H41B)=Sof(C42)=Sof(C43)=Sof(H43)=Sof(C44)=Sof(H44)=Sof(C45)=
 Sof(H45)=Sof(C46)=Sof(H46)=Sof(N6)=FVAR(1)
 Sof(C35')=Sof(H35D)=Sof(H35E)=Sof(H35F)=Sof(C36')=Sof(H36D)=Sof(H36E)=
 Sof(H36F)=Sof(C37')=Sof(H37D)=Sof(H37E)=Sof(H37F)=1-FVAR(2)
 Sof(C35)=Sof(H35A)=Sof(H35B)=Sof(H35C)=Sof(C36)=Sof(H36A)=Sof(H36B)=Sof(H36C)=
 Sof(C37)=Sof(H37A)=Sof(H37B)=Sof(H37C)=FVAR(2)
 Sof(Cl1')=Sof(Cl2')=Sof(C47')=Sof(H47C)=Sof(H47D)=1-FVAR(3)
 Sof(Cl1)=Sof(Cl2)=Sof(C47)=Sof(H47A)=Sof(H47B)=FVAR(3)
 Sof(Cl3)=Sof(Cl4)=Sof(C48)=Sof(H48A)=Sof(H48B)=FVAR(4)
 Sof(Cl3')=Sof(Cl4')=Sof(C48')=Sof(H48C)=Sof(H48D)=FVAR(5)
 Sof(Cl3")=Sof(Cl4")=Sof(C48")=Sof(H48E)=Sof(H48F)=FVAR(6)
5.a Riding coordinates:
 C41(H41A,H41B,H41C,H41D), C43(H43), C44(H44), C45(H45), C46(H46), C44'(H44'),
 C45'(H45'), C46'(H46')
5.b Secondary CH2 refined with riding coordinates:
 C18(H18A,H18B), C47(H47A,H47B), C47'(H47C,H47D), C48(H48A,H48B), C48'(H48C,
 H48D), C48"(H48E,H48F)
5.c Aromatic/amide H refined with riding coordinates:
 C4(H4), C6(H6), C15(H15), C16(H16), C20(H20), C21(H21), C22(H22), C23(H23),
 C26(H26), C28(H28), C38(H38), C39(H39), C43'(H43')
5.d Fitted hexagon refined as free rotating group:
 C42(C43,C44,C45,C46,N6), C42'(N6',C44',C45',C46',C43')
5.e Idealised Me refined as rotating group:
 C8(H8A,H8B,H8C), C9(H9A,H9B,H9C), C10(H10A,H10B,H10C), C12(H12A,H12B,H12C),
 C13(H13A,H13B,H13C), C14(H14A,H14B,H14C), C31(H31A,H31B,H31C), C32(H32A,H32B,
 H32C), C33(H33A,H33B,H33C), C35(H35A,H35B,H35C), C36(H36A,H36B,H36C), C37(H37A,
 H37B,H37C), C35'(H35D,H35E,H35F), C36'(H36D,H36E,H36F), C37'(H37D,H37E,H37F)
;
_olex2_submission_special_instructions 'No special instructions were received'

loop_
_space_group_symop_operation_xyz
'x, y, z'
'-x+1/2, y+1/2, -z+1/2'
'-x, -y, -z'
'x-1/2, -y-1/2, z-1/2'

loop_
_atom_site_label
_atom_site_type_symbol
_atom_site_fract_x
_atom_site_fract_y
_atom_site_fract_z
_atom_site_U_iso_or_equiv
_atom_site_adp_type
_atom_site_occupancy
_atom_site_site_symmetry_order
_atom_site_calc_flag
_atom_site_refinement_flags_posn
_atom_site_refinement_flags_adp
_atom_site_refinement_flags_occupancy
_atom_site_disorder_assembly
_atom_site_disorder_group
Ni1 Ni 0.60114(3) 0.66487(3) 0.46639(2) 0.02657(13) Uani 1 1 d . . . . .
O1 O 0.71349(15) 0.70662(16) 0.51633(9) 0.0309(5) Uani 1 1 d . . . . .
O2 O 0.67977(15) 0.58720(15) 0.43374(9) 0.0299(5) Uani 1 1 d . . . . .
N1 N 0.56000(19) 0.80472(19) 0.54019(11) 0.0312(6) Uani 1 1 d . . . . .
N2 N 0.4642(2) 0.8162(2) 0.45865(12) 0.0367(7) Uani 1 1 d . . . . .
N3 N 0.4979(3) 0.9389(2) 0.36332(19) 0.0658(11) Uani 1 1 d . . . . .
N4 N 0.49447(18) 0.53556(18) 0.38749(11) 0.0288(6) Uani 1 1 d . . . . .
N5 N 0.41889(18) 0.56519(19) 0.45213(11) 0.0293(6) Uani 1 1 d . . . . .
C1 C 0.6381(2) 0.7760(2) 0.58470(13) 0.0295(7) Uani 1 1 d . . . . .
C2 C 0.7149(2) 0.7301(2) 0.56967(13) 0.0276(6) Uani 1 1 d . . . . .
C3 C 0.7956(2) 0.7107(2) 0.61423(14) 0.0300(7) Uani 1 1 d . . . . .
C4 C 0.7912(2) 0.7343(3) 0.66931(14) 0.0352(7) Uani 1 1 d . . . . .
H4 H 0.8448 0.7201 0.6989 0.042 Uiso 1 1 calc R . . . .
C5 C 0.7132(2) 0.7773(3) 0.68368(14) 0.0402(8) Uani 1 1 d . . . . .
C6 C 0.6363(2) 0.7986(3) 0.63984(14) 0.0366(8) Uani 1 1 d . . . . .
H6 H 0.5820 0.8288 0.6477 0.044 Uiso 1 1 calc R . . . .
C7 C 0.8863(2) 0.6669(3) 0.60190(17) 0.0409(9) Uani 1 1 d . . . . .
C8 C 0.9267(3) 0.7301(4) 0.56236(18) 0.0579(12) Uani 1 1 d . . . . .
H8A H 0.8822 0.7326 0.5253 0.087 Uiso 1 1 calc GR . . . .
H8B H 0.9880 0.7051 0.5580 0.087 Uiso 1 1 calc GR . . . .
H8C H 0.9361 0.7933 0.5784 0.087 Uiso 1 1 calc GR . . . .
C9 C 0.8651(3) 0.5703(3) 0.5744(2) 0.0536(11) Uani 1 1 d . . . . .
H9A H 0.8158 0.5762 0.5394 0.080 Uiso 1 1 calc GR . . . .
H9B H 0.8427 0.5282 0.6005 0.080 Uiso 1 1 calc GR . . . .
H9C H 0.9232 0.5448 0.5657 0.080 Uiso 1 1 calc GR . . . .
C10 C 0.9640(3) 0.6533(3) 0.65632(18) 0.0520(11) Uani 1 1 d . . . . .
H10A H 1.0183 0.6202 0.6473 0.078 Uiso 1 1 calc GR . . . .
H10B H 0.9383 0.6166 0.6836 0.078 Uiso 1 1 calc GR . . . .
H10C H 0.9850 0.7145 0.6727 0.078 Uiso 1 1 calc GR . . . .
C11 C 0.7143(3) 0.7976(4) 0.74550(17) 0.0556(11) Uani 1 1 d . . . . .
C12 C 0.6259(4) 0.8477(5) 0.7533(2) 0.089(2) Uani 1 1 d . . . . .
H12A H 0.6203 0.9079 0.7336 0.133 Uiso 1 1 calc GR . . . .
H12B H 0.6302 0.8582 0.7938 0.133 Uiso 1 1 calc GR . . . .
H12C H 0.5697 0.8093 0.7377 0.133 Uiso 1 1 calc GR . . . .
C13 C 0.8022(3) 0.8549(4) 0.7722(2) 0.0637(13) Uani 1 1 d . . . . .
H13A H 0.8596 0.8214 0.7682 0.096 Uiso 1 1 calc GR . . . .
H13B H 0.8043 0.8645 0.8125 0.096 Uiso 1 1 calc GR . . . .
H13C H 0.7993 0.9157 0.7532 0.096 Uiso 1 1 calc GR . . . .
C14 C 0.7211(4) 0.7025(4) 0.77753(19) 0.0749(16) Uani 1 1 d . . . . .
H14A H 0.6653 0.6642 0.7612 0.112 Uiso 1 1 calc GR . . . .
H14B H 0.7234 0.7140 0.8177 0.112 Uiso 1 1 calc GR . . . .
H14C H 0.7790 0.6695 0.7739 0.112 Uiso 1 1 calc GR . . . .
C15 C 0.5045(3) 0.8837(3) 0.54179(16) 0.0432(9) Uani 1 1 d . . . . .
H15 H 0.5077 0.9248 0.5729 0.052 Uiso 1 1 calc R . . . .
C16 C 0.4454(3) 0.8901(3) 0.49043(16) 0.0466(10) Uani 1 1 d . . . . .
H16 H 0.3990 0.9374 0.4783 0.056 Uiso 1 1 calc R . . . .
C17 C 0.5359(2) 0.7627(2) 0.48874(13) 0.0304(7) Uani 1 1 d . . . . .
C18 C 0.4235(3) 0.8086(3) 0.39768(14) 0.0373(8) Uani 1 1 d . . . . .
H18A H 0.3624 0.8431 0.3883 0.045 Uiso 1 1 calc R . . . .
H18B H 0.4099 0.7420 0.3878 0.045 Uiso 1 1 calc R . . . .
C19 C 0.4886(3) 0.8465(2) 0.36286(15) 0.0376(8) Uani 1 1 d . . . . .
C20 C 0.5367(3) 0.7878(3) 0.33349(15) 0.0420(8) Uani 1 1 d . . . . .
H20 H 0.5289 0.7219 0.3350 0.050 Uiso 1 1 calc R . . . .
C21 C 0.5960(3) 0.8257(3) 0.30205(18) 0.0531(10) Uani 1 1 d . . . . .
H21 H 0.6295 0.7868 0.2814 0.064 Uiso 1 1 calc R . . . .
C22 C 0.6053(4) 0.9205(4) 0.3014(2) 0.0727(14) Uani 1 1 d . . . . .
H22 H 0.6450 0.9494 0.2800 0.087 Uiso 1 1 calc R . . . .
C23 C 0.5554(5) 0.9737(4) 0.3328(3) 0.092(2) Uani 1 1 d . . . . .
H23 H 0.5629 1.0397 0.3325 0.111 Uiso 1 1 calc R . . . .
C24 C 0.6553(2) 0.5683(2) 0.37862(13) 0.0297(7) Uani 1 1 d . . . . .
C25 C 0.5620(2) 0.5407(2) 0.35281(14) 0.0301(7) Uani 1 1 d . . . . .
C26 C 0.5326(3) 0.5210(2) 0.29540(15) 0.0368(8) Uani 1 1 d . . . . .
H26 H 0.4685 0.5030 0.2801 0.044 Uiso 1 1 calc R . . . .
C27 C 0.5961(3) 0.5274(3) 0.26027(15) 0.0407(8) Uani 1 1 d . . . . .
C28 C 0.6892(3) 0.5549(2) 0.28588(15) 0.0400(8) Uani 1 1 d . . . . .
H28 H 0.7335 0.5603 0.2624 0.048 Uiso 1 1 calc R . . . .
C29 C 0.7215(2) 0.5749(2) 0.34329(15) 0.0345(7) Uani 1 1 d . . . . .
C30 C 0.8240(3) 0.6052(3) 0.36895(16) 0.0422(9) Uani 1 1 d . . . . .
C31 C 0.8243(3) 0.7042(3) 0.39355(18) 0.0480(10) Uani 1 1 d . . . . .
H31A H 0.8899 0.7230 0.4105 0.072 Uiso 1 1 calc GR . . . .
H31B H 0.7867 0.7047 0.4226 0.072 Uiso 1 1 calc GR . . . .
H31C H 0.7963 0.7480 0.3633 0.072 Uiso 1 1 calc GR . . . .
C32 C 0.8708(3) 0.5362(4) 0.41590(18) 0.0588(12) Uani 1 1 d . . . . .
H32A H 0.8725 0.4737 0.3996 0.088 Uiso 1 1 calc GR . . . .
H32B H 0.8337 0.5343 0.4451 0.088 Uiso 1 1 calc GR . . . .
H32C H 0.9358 0.5568 0.4328 0.088 Uiso 1 1 calc GR . . . .
C33 C 0.8854(3) 0.6079(4) 0.3248(2) 0.0657(14) Uani 1 1 d . . . . .
H33A H 0.8866 0.5457 0.3080 0.099 Uiso 1 1 calc GR . . . .
H33B H 0.9504 0.6268 0.3431 0.099 Uiso 1 1 calc GR . . . .
H33C H 0.8583 0.6530 0.2950 0.099 Uiso 1 1 calc GR . . . .
C34 C 0.5649(3) 0.5046(3) 0.19676(15) 0.0475(10) Uani 1 1 d D . . . .
C35 C 0.6070(5) 0.5755(4) 0.1607(2) 0.0561(18) Uani 0.692(7) 1 d D U P A 1
H35A H 0.5840 0.5607 0.1204 0.084 Uiso 0.692(7) 1 calc GR . P A 1
H35B H 0.6767 0.5717 0.1707 0.084 Uiso 0.692(7) 1 calc GR . P A 1
H35C H 0.5870 0.6390 0.1680 0.084 Uiso 0.692(7) 1 calc GR . P A 1
C36 C 0.5890(5) 0.4075(4) 0.1856(3) 0.068(2) Uani 0.692(7) 1 d D U P A 1
H36A H 0.5681 0.3944 0.1450 0.102 Uiso 0.692(7) 1 calc GR . P A 1
H36B H 0.5569 0.3647 0.2067 0.102 Uiso 0.692(7) 1 calc GR . P A 1
H36C H 0.6581 0.3987 0.1975 0.102 Uiso 0.692(7) 1 calc GR . P A 1
C37 C 0.4527(4) 0.5171(5) 0.1738(3) 0.063(2) Uani 0.692(7) 1 d D U P A 1
H37A H 0.4336 0.5792 0.1844 0.094 Uiso 0.692(7) 1 calc GR . P A 1
H37B H 0.4192 0.4690 0.1905 0.094 Uiso 0.692(7) 1 calc GR . P A 1
H37C H 0.4366 0.5109 0.1325 0.094 Uiso 0.692(7) 1 calc GR . P A 1
C35' C 0.5158(9) 0.5844(7) 0.1665(5) 0.057(4) Uani 0.308(7) 1 d D U P A 2
H35D H 0.5064 0.5741 0.1257 0.086 Uiso 0.308(7) 1 calc GR . P A 2
H35E H 0.5540 0.6409 0.1772 0.086 Uiso 0.308(7) 1 calc GR . P A 2
H35F H 0.4538 0.5920 0.1761 0.086 Uiso 0.308(7) 1 calc GR . P A 2
C36' C 0.6580(7) 0.4820(10) 0.1744(6) 0.066(5) Uani 0.308(7) 1 d D U P A 2
H36D H 0.6397 0.4621 0.1348 0.098 Uiso 0.308(7) 1 calc GR . P A 2
H36E H 0.6939 0.4318 0.1973 0.098 Uiso 0.308(7) 1 calc GR . P A 2
H36F H 0.6978 0.5382 0.1774 0.098 Uiso 0.308(7) 1 calc GR . P A 2
C37' C 0.5072(9) 0.4143(7) 0.1889(5) 0.061(5) Uani 0.308(7) 1 d D U P A 2
H37D H 0.4496 0.4228 0.2034 0.092 Uiso 0.308(7) 1 calc GR . P A 2
H37E H 0.5456 0.3636 0.2098 0.092 Uiso 0.308(7) 1 calc GR . P A 2
H37F H 0.4893 0.3984 0.1486 0.092 Uiso 0.308(7) 1 calc GR . P A 2
C38 C 0.4200(2) 0.4713(2) 0.38099(15) 0.0340(7) Uani 1 1 d . . . . .
H38 H 0.4050 0.4237 0.3531 0.041 Uiso 1 1 calc R . . . .
C39 C 0.3734(2) 0.4898(2) 0.42184(14) 0.0342(7) Uani 1 1 d . . . . .
H39 H 0.3196 0.4574 0.4286 0.041 Uiso 1 1 calc R . . . .
C40 C 0.4953(2) 0.5935(2) 0.43231(13) 0.0281(6) Uani 1 1 d . . . . .
C41 C 0.3867(2) 0.6038(2) 0.50059(14) 0.0330(7) Uani 1 1 d . . . . .
H41A H 0.4373 0.6406 0.5229 0.040 Uiso 0.757(5) 1 d R . P B 1
H41B H 0.3742 0.5530 0.5237 0.040 Uiso 0.757(5) 1 d R . P B 1
H41C H 0.4344 0.6458 0.5209 0.040 Uiso 0.243(5) 1 d R . P B 2
H41D H 0.3798 0.5537 0.5257 0.040 Uiso 0.243(5) 1 d R . P B 2
C42 C 0.3009(2) 0.6618(2) 0.48511(13) 0.0320(7) Uani 0.757(5) 1 d . U P B 1
C43 C 0.2828(2) 0.7135(3) 0.53004(11) 0.0460(14) Uani 0.757(5) 1 d G U P B 1
H43 H 0.3249 0.7090 0.5668 0.055 Uiso 0.757(5) 1 d R . P B 1
C44 C 0.2038(3) 0.7719(3) 0.52177(14) 0.078(2) Uani 0.757(5) 1 d G U P B 1
H44 H 0.1913 0.8077 0.5528 0.094 Uiso 0.757(5) 1 d R . P B 1
C45 C 0.1428(2) 0.7786(3) 0.46858(16) 0.0609(18) Uani 0.757(5) 1 d G U P B 1
H45 H 0.0882 0.8189 0.4629 0.073 Uiso 0.757(5) 1 d R . P B 1
C46 C 0.1609(2) 0.7268(3) 0.42365(12) 0.0513(15) Uani 0.757(5) 1 d G U P B 1
H46 H 0.1188 0.7314 0.3869 0.062 Uiso 0.757(5) 1 d R . P B 1
N6 N 0.2399(2) 0.6684(2) 0.43191(12) 0.0551(13) Uani 0.757(5) 1 d G U P B 1
C42' C 0.2953(5) 0.6560(7) 0.4838(4) 0.0320(7) Uani 0.243(5) 1 d . U P B 2
N6' N 0.2791(6) 0.7323(7) 0.4473(4) 0.042(3) Uani 0.243(5) 1 d G U P B 2
C44' C 0.1895(7) 0.7734(6) 0.4333(4) 0.052(5) Uani 0.243(5) 1 d G U P B 2
H44' H 0.1784 0.8261 0.4081 0.062 Uiso 0.243(5) 1 d R . P B 2
C45' C 0.1160(5) 0.7383(7) 0.4557(5) 0.038(4) Uani 0.243(5) 1 d G U P B 2
H45' H 0.0541 0.7667 0.4460 0.045 Uiso 0.243(5) 1 d R . P B 2
C46' C 0.1321(5) 0.6620(7) 0.4922(4) 0.042(4) Uani 0.243(5) 1 d G U P B 2
H46' H 0.0813 0.6377 0.5076 0.051 Uiso 0.243(5) 1 d R . P B 2
C43' C 0.2218(6) 0.6209(6) 0.5062(4) 0.028(3) Uani 0.243(5) 1 d G U P B 2
H43' H 0.2328 0.5687 0.5311 0.033 Uiso 0.243(5) 1 calc R . P B 2
Cl1 Cl 0.77027(19) 0.96971(16) 0.55886(10) 0.0641(8) Uani 0.491(3) 1 d D U P C 1
Cl2 Cl 0.8155(3) 0.9627(3) 0.44927(17) 0.1201(17) Uani 0.491(3) 1 d D U P C 1
C47 C 0.7390(7) 0.9265(7) 0.4907(3) 0.066(3) Uani 0.491(3) 1 d D U P C 1
H47A H 0.6735 0.9473 0.4729 0.079 Uiso 0.491(3) 1 calc R . P C 1
H47B H 0.7388 0.8572 0.4921 0.079 Uiso 0.491(3) 1 calc R . P C 1
Cl1' Cl 0.9146(2) 0.9585(2) 0.49335(12) 0.0871(10) Uani 0.509(3) 1 d D U P C 2
Cl2' Cl 0.7063(2) 0.9595(3) 0.44803(16) 0.1045(13) Uani 0.509(3) 1 d D U P C 2
C47' C 0.8025(6) 0.9127(10) 0.4945(6) 0.108(5) Uani 0.509(3) 1 d D U P C 2
H47C H 0.8038 0.8446 0.4870 0.130 Uiso 0.509(3) 1 calc R . P C 2
H47D H 0.7924 0.9203 0.5332 0.130 Uiso 0.509(3) 1 calc R . P C 2
Cl3 Cl 0.2382(5) 0.7354(8) 0.6826(3) 0.0936(19) Uani 0.428(3) 1 d D U P D 1
Cl4 Cl 0.4304(2) 0.7245(3) 0.6701(2) 0.0779(12) Uani 0.428(3) 1 d D U P D 1
C48 C 0.3229(8) 0.6670(9) 0.6616(10) 0.036(3) Uani 0.428(3) 1 d D U P D 1
H48A H 0.3322 0.6086 0.6841 0.043 Uiso 0.428(3) 1 calc R . P D 1
H48B H 0.2998 0.6497 0.6213 0.043 Uiso 0.428(3) 1 calc R . P D 1
Cl3' Cl 0.2151(3) 0.6868(4) 0.6871(3) 0.0611(13) Uani 0.316(3) 1 d D U P E 2
Cl4' Cl 0.3747(4) 0.7912(4) 0.6701(2) 0.0912(19) Uani 0.316(3) 1 d D U P E 2
C48' C 0.3222(16) 0.6824(10) 0.6666(18) 0.062(9) Uani 0.316(3) 1 d D U P E 2
H48C H 0.3657 0.6386 0.6915 0.074 Uiso 0.316(3) 1 calc R . P E 2
H48D H 0.3112 0.6585 0.6274 0.074 Uiso 0.316(3) 1 calc R . P E 2
Cl3" Cl 0.2670(12) 0.7296(13) 0.7080(5) 0.133(6) Uani 0.256(3) 1 d D U P F 3
Cl4" Cl 0.3948(5) 0.7366(4) 0.6293(3) 0.078(2) Uani 0.256(3) 1 d D U P F 3
C48" C 0.2972(13) 0.6866(15) 0.6478(8) 0.048(6) Uani 0.256(3) 1 d D U P F 3
H48E H 0.3092 0.6186 0.6531 0.057 Uiso 0.256(3) 1 calc R . P F 3
H48F H 0.2416 0.6943 0.6157 0.057 Uiso 0.256(3) 1 calc R . P F 3

loop_
_atom_site_aniso_label
_atom_site_aniso_U_11
_atom_site_aniso_U_22
_atom_site_aniso_U_33
_atom_site_aniso_U_23
_atom_site_aniso_U_13
_atom_site_aniso_U_12
Ni1 0.0289(2) 0.0255(2) 0.0241(2) -0.00548(15) 0.00345(16) -0.00067(15)
O1 0.0308(12) 0.0348(12) 0.0268(12) -0.0079(9) 0.0058(9) -0.0038(9)
O2 0.0334(12) 0.0310(12) 0.0250(11) -0.0058(9) 0.0061(9) -0.0022(9)
N1 0.0385(15) 0.0275(14) 0.0234(14) -0.0056(11) -0.0019(11) 0.0061(11)
N2 0.0443(17) 0.0319(15) 0.0273(15) -0.0062(12) -0.0058(12) 0.0104(12)
N3 0.089(3) 0.0322(18) 0.081(3) 0.0040(18) 0.030(2) 0.0036(18)
N4 0.0313(14) 0.0266(13) 0.0274(14) -0.0061(11) 0.0044(11) -0.0024(10)
N5 0.0278(13) 0.0327(14) 0.0269(14) -0.0046(11) 0.0051(11) 0.0003(10)
C1 0.0313(16) 0.0297(16) 0.0235(16) -0.0037(12) -0.0019(12) 0.0001(12)
C2 0.0291(16) 0.0269(15) 0.0260(16) -0.0032(12) 0.0044(12) -0.0052(12)
C3 0.0244(15) 0.0349(17) 0.0304(17) -0.0023(13) 0.0055(12) -0.0055(12)
C4 0.0276(16) 0.049(2) 0.0259(17) -0.0017(15) -0.0012(13) -0.0004(14)
C5 0.0321(18) 0.063(2) 0.0231(17) -0.0040(16) 0.0016(13) -0.0008(16)
C6 0.0295(17) 0.048(2) 0.0302(18) -0.0089(15) 0.0022(13) 0.0052(14)
C7 0.0252(17) 0.054(2) 0.043(2) -0.0134(17) 0.0056(15) -0.0067(15)
C8 0.038(2) 0.093(4) 0.046(2) -0.013(2) 0.0173(18) -0.026(2)
C9 0.0274(19) 0.060(3) 0.070(3) -0.020(2) 0.0039(18) 0.0072(17)
C10 0.0252(18) 0.074(3) 0.053(3) -0.013(2) 0.0014(16) 0.0059(17)
C11 0.042(2) 0.095(4) 0.028(2) -0.010(2) 0.0035(16) 0.010(2)
C12 0.061(3) 0.166(6) 0.038(3) -0.025(3) 0.007(2) 0.038(3)
C13 0.062(3) 0.077(3) 0.045(3) -0.027(2) -0.003(2) 0.005(2)
C14 0.067(3) 0.125(5) 0.031(2) 0.003(3) 0.008(2) -0.020(3)
C15 0.055(2) 0.0341(19) 0.034(2) -0.0097(15) -0.0038(16) 0.0148(16)
C16 0.061(2) 0.0351(19) 0.036(2) -0.0071(16) -0.0070(17) 0.0208(17)
C17 0.0346(17) 0.0279(16) 0.0244(16) -0.0024(12) -0.0020(13) 0.0000(12)
C18 0.0401(19) 0.0377(19) 0.0267(17) -0.0048(14) -0.0081(14) 0.0042(14)
C19 0.044(2) 0.0318(18) 0.0293(18) 0.0001(14) -0.0066(15) 0.0078(14)
C20 0.055(2) 0.0351(19) 0.0326(19) 0.0015(15) 0.0025(16) 0.0063(16)
C21 0.058(3) 0.061(3) 0.041(2) 0.0088(19) 0.0107(19) 0.011(2)
C22 0.083(4) 0.066(3) 0.073(4) 0.023(3) 0.028(3) 0.000(3)
C23 0.131(5) 0.038(3) 0.120(5) 0.015(3) 0.055(4) 0.004(3)
C24 0.0396(18) 0.0236(15) 0.0268(16) -0.0041(12) 0.0092(13) 0.0000(12)
C25 0.0370(17) 0.0264(16) 0.0280(17) -0.0045(12) 0.0096(13) 0.0003(12)
C26 0.045(2) 0.0352(18) 0.0296(18) -0.0073(14) 0.0068(15) -0.0036(14)
C27 0.059(2) 0.0394(19) 0.0264(18) -0.0113(15) 0.0146(16) -0.0068(16)
C28 0.055(2) 0.0363(19) 0.0331(19) -0.0083(15) 0.0197(16) -0.0049(16)
C29 0.0431(19) 0.0305(17) 0.0327(18) -0.0040(14) 0.0142(15) 0.0000(14)
C30 0.0373(19) 0.056(2) 0.037(2) -0.0075(17) 0.0157(16) 0.0005(16)
C31 0.042(2) 0.054(2) 0.049(2) -0.0092(19) 0.0116(18) -0.0174(17)
C32 0.049(2) 0.081(3) 0.049(3) -0.002(2) 0.016(2) 0.024(2)
C33 0.046(2) 0.105(4) 0.052(3) -0.017(3) 0.023(2) -0.010(2)
C34 0.067(3) 0.052(2) 0.0269(19) -0.0138(17) 0.0166(18) -0.0103(19)
C35 0.082(5) 0.052(4) 0.031(3) -0.001(3) 0.007(3) 0.002(3)
C36 0.115(7) 0.048(4) 0.037(3) -0.012(3) 0.008(4) 0.013(4)
C37 0.069(4) 0.085(5) 0.031(3) -0.006(3) 0.006(3) 0.000(4)
C35' 0.070(9) 0.066(9) 0.033(7) 0.002(6) 0.006(6) 0.000(7)
C36' 0.057(8) 0.104(12) 0.037(7) -0.011(7) 0.013(6) -0.006(8)
C37' 0.077(10) 0.076(10) 0.031(7) -0.021(6) 0.012(6) -0.032(8)
C38 0.0355(18) 0.0317(17) 0.0329(18) -0.0088(14) 0.0036(14) -0.0049(13)
C39 0.0285(16) 0.0350(18) 0.0362(19) -0.0047(14) 0.0010(14) -0.0054(13)
C40 0.0312(16) 0.0299(16) 0.0220(15) -0.0021(12) 0.0033(12) 0.0038(12)
C41 0.0332(17) 0.0392(18) 0.0257(17) -0.0041(14) 0.0053(13) 0.0015(13)
C42 0.0325(17) 0.0341(18) 0.0314(17) 0.0044(14) 0.0118(14) -0.0013(13)
C43 0.045(3) 0.064(3) 0.028(2) -0.012(2) 0.005(2) 0.023(2)
C44 0.078(4) 0.090(5) 0.067(4) -0.015(4) 0.017(3) 0.034(4)
C45 0.055(4) 0.069(4) 0.061(4) 0.009(3) 0.019(3) 0.024(3)
C46 0.048(3) 0.057(4) 0.049(3) 0.012(3) 0.011(3) 0.013(3)
N6 0.049(3) 0.067(3) 0.049(3) 0.005(2) 0.010(2) 0.006(2)
C42' 0.0325(17) 0.0341(18) 0.0314(17) 0.0044(14) 0.0118(14) -0.0013(13)
N6' 0.030(6) 0.047(6) 0.048(7) 0.003(5) 0.004(5) -0.004(5)
C44' 0.048(8) 0.053(8) 0.049(8) 0.008(7) 0.002(6) 0.008(6)
C45' 0.031(6) 0.040(7) 0.043(7) -0.006(6) 0.010(6) 0.004(5)
C46' 0.034(6) 0.050(7) 0.045(7) 0.008(6) 0.014(5) 0.001(5)
C43' 0.020(5) 0.033(6) 0.035(6) 0.003(5) 0.016(5) -0.001(4)
Cl1 0.0804(17) 0.0459(13) 0.0624(16) 0.0086(10) 0.0082(12) 0.0086(11)
Cl2 0.159(4) 0.112(3) 0.113(3) -0.003(2) 0.082(3) -0.046(3)
C47 0.076(6) 0.060(5) 0.067(6) 0.013(5) 0.025(5) -0.006(5)
Cl1' 0.093(2) 0.093(2) 0.0664(18) 0.0215(15) -0.0010(15) -0.0118(16)
Cl2' 0.086(2) 0.134(3) 0.095(3) 0.013(2) 0.0239(18) 0.046(2)
C47' 0.085(7) 0.105(8) 0.132(9) 0.020(7) 0.020(7) -0.009(7)
Cl3 0.078(3) 0.100(4) 0.114(5) -0.008(4) 0.045(3) 0.030(3)
Cl4 0.0561(19) 0.071(2) 0.104(3) 0.024(2) 0.0128(19) -0.0190(15)
C48 0.039(6) 0.042(5) 0.029(6) 0.001(5) 0.010(4) 0.003(5)
Cl3' 0.043(2) 0.054(3) 0.095(4) -0.005(2) 0.035(2) 0.0044(18)
Cl4' 0.083(3) 0.101(4) 0.103(4) -0.039(3) 0.048(3) -0.054(3)
C48' 0.064(12) 0.063(11) 0.061(12) 0.001(8) 0.019(8) 0.012(8)
Cl3" 0.207(13) 0.107(8) 0.119(9) -0.012(8) 0.109(9) 0.041(10)
Cl4" 0.091(4) 0.077(4) 0.079(4) -0.027(3) 0.043(3) -0.038(3)
C48" 0.046(8) 0.049(9) 0.054(10) -0.008(7) 0.021(7) -0.006(7)

loop_
_atom_type_symbol
_atom_type_description
_atom_type_scat_dispersion_real
_atom_type_scat_dispersion_imag
_atom_type_scat_source
C C 0.0033 0.0016 'International Tables Vol C Tables 4.2.6.8 and 6.1.1.4'
H H 0.0000 0.0000 'International Tables Vol C Tables 4.2.6.8 and 6.1.1.4'
Cl Cl 0.1484 0.1585 'International Tables Vol C Tables 4.2.6.8 and 6.1.1.4'
N N 0.0061 0.0033 'International Tables Vol C Tables 4.2.6.8 and 6.1.1.4'
Ni Ni 0.3393 1.1124 'International Tables Vol C Tables 4.2.6.8 and 6.1.1.4'
O O 0.0106 0.0060 'International Tables Vol C Tables 4.2.6.8 and 6.1.1.4'

loop_
_geom_angle_atom_site_label_1
_geom_angle_atom_site_label_2
_geom_angle_atom_site_label_3
_geom_angle
O2 Ni1 O1 86.89(9)
C17 Ni1 O1 89.54(12)
C17 Ni1 O2 166.11(13)
C17 Ni1 C40 97.19(14)
C40 Ni1 O1 162.69(12)
C40 Ni1 O2 90.06(11)
C2 O1 Ni1 121.67(19)
C24 O2 Ni1 119.6(2)
C15 N1 C1 124.8(3)
C17 N1 C1 124.0(3)
C17 N1 C15 110.9(3)
C16 N2 C18 122.7(3)
C17 N2 C16 110.8(3)
C17 N2 C18 125.5(3)
C23 N3 C19 116.4(4)
C38 N4 C25 125.4(3)
C40 N4 C25 123.7(3)
C40 N4 C38 110.9(3)
C39 N5 C41 121.4(3)
C40 N5 C39 111.7(3)
C40 N5 C41 126.9(3)
C2 C1 N1 118.0(3)
C6 C1 N1 118.6(3)
C6 C1 C2 123.4(3)
O1 C2 C1 122.0(3)
O1 C2 C3 121.2(3)
C1 C2 C3 116.8(3)
C2 C3 C7 121.0(3)
C4 C3 C2 118.3(3)
C4 C3 C7 120.6(3)
C3 C4 H4 117.9
C3 C4 C5 124.1(3)
C5 C4 H4 117.9
C4 C5 C11 120.1(3)
C6 C5 C4 117.1(3)
C6 C5 C11 122.8(3)
C1 C6 C5 120.2(3)
C1 C6 H6 119.9
C5 C6 H6 119.9
C8 C7 C3 110.1(3)
C8 C7 C9 109.0(3)
C8 C7 C10 107.8(3)
C9 C7 C3 110.9(3)
C9 C7 C10 107.1(3)
C10 C7 C3 111.8(3)
C7 C8 H8A 109.5
C7 C8 H8B 109.5
C7 C8 H8C 109.5
H8A C8 H8B 109.5
H8A C8 H8C 109.5
H8B C8 H8C 109.5
C7 C9 H9A 109.5
C7 C9 H9B 109.5
C7 C9 H9C 109.5
H9A C9 H9B 109.5
H9A C9 H9C 109.5
H9B C9 H9C 109.5
C7 C10 H10A 109.5
C7 C10 H10B 109.5
C7 C10 H10C 109.5
H10A C10 H10B 109.5
H10A C10 H10C 109.5
H10B C10 H10C 109.5
C5 C11 C13 110.1(4)
C5 C11 C14 108.1(4)
C12 C11 C5 113.1(3)
C12 C11 C13 109.6(4)
C12 C11 C14 108.1(4)
C13 C11 C14 107.7(4)
C11 C12 H12A 109.5
C11 C12 H12B 109.5
C11 C12 H12C 109.5
H12A C12 H12B 109.5
H12A C12 H12C 109.5
H12B C12 H12C 109.5
C11 C13 H13A 109.5
C11 C13 H13B 109.5
C11 C13 H13C 109.5
H13A C13 H13B 109.5
H13A C13 H13C 109.5
H13B C13 H13C 109.5
C11 C14 H14A 109.5
C11 C14 H14B 109.5
C11 C14 H14C 109.5
H14A C14 H14B 109.5
H14A C14 H14C 109.5
H14B C14 H14C 109.5
N1 C15 H15 126.9
C16 C15 N1 106.1(3)
C16 C15 H15 126.9
N2 C16 H16 126.1
C15 C16 N2 107.7(3)
C15 C16 H16 126.1
N1 C17 Ni1 124.6(2)
N1 C17 N2 104.4(3)
N2 C17 Ni1 130.5(2)
N2 C18 H18A 109.1
N2 C18 H18B 109.1
N2 C18 C19 112.5(3)
H18A C18 H18B 107.8
C19 C18 H18A 109.1
C19 C18 H18B 109.1
N3 C19 C18 115.5(4)
N3 C19 C20 123.1(4)
C20 C19 C18 121.4(3)
C19 C20 H20 120.3
C21 C20 C19 119.4(4)
C21 C20 H20 120.3
C20 C21 H21 120.9
C22 C21 C20 118.2(4)
C22 C21 H21 120.9
C21 C22 H22 120.8
C21 C22 C23 118.3(5)
C23 C22 H22 120.8
N3 C23 C22 124.6(5)
N3 C23 H23 117.7
C22 C23 H23 117.7
O2 C24 C25 120.9(3)
O2 C24 C29 122.0(3)
C25 C24 C29 117.1(3)
C24 C25 N4 117.6(3)
C26 C25 N4 119.1(3)
C26 C25 C24 123.2(3)
C25 C26 H26 119.7
C27 C26 C25 120.5(3)
C27 C26 H26 119.7
C26 C27 C28 116.4(3)
C26 C27 C34 121.1(3)
C28 C27 C34 122.4(3)
C27 C28 H28 117.6
C29 C28 C27 124.7(3)
C29 C28 H28 117.6
C24 C29 C30 119.4(3)
C28 C29 C24 118.0(3)
C28 C29 C30 122.5(3)
C29 C30 C31 109.7(3)
C29 C30 C32 109.8(3)
C29 C30 C33 112.2(3)
C31 C30 C32 109.9(3)
C31 C30 C33 107.3(4)
C33 C30 C32 107.9(3)
C30 C31 H31A 109.5
C30 C31 H31B 109.5
C30 C31 H31C 109.5
H31A C31 H31B 109.5
H31A C31 H31C 109.5
H31B C31 H31C 109.5
C30 C32 H32A 109.5
C30 C32 H32B 109.5
C30 C32 H32C 109.5
H32A C32 H32B 109.5
H32A C32 H32C 109.5
H32B C32 H32C 109.5
C30 C33 H33A 109.5
C30 C33 H33B 109.5
C30 C33 H33C 109.5
H33A C33 H33B 109.5
H33A C33 H33C 109.5
H33B C33 H33C 109.5
C27 C34 C35 111.4(3)
C27 C34 C37 111.6(3)
C27 C34 C36' 107.9(6)
C35 C34 C37 103.0(4)
C36 C34 C27 110.9(4)
C36 C34 C35 111.9(4)
C36 C34 C37 107.7(4)
C35' C34 C27 109.8(6)
C35' C34 C36' 109.9(6)
C35' C34 C37' 114.4(6)
C37' C34 C27 109.3(6)
C37' C34 C36' 105.3(5)
C34 C35 H35A 109.5
C34 C35 H35B 109.5
C34 C35 H35C 109.5
H35A C35 H35B 109.5
H35A C35 H35C 109.5
H35B C35 H35C 109.5
C34 C36 H36A 109.5
C34 C36 H36B 109.5
C34 C36 H36C 109.5
H36A C36 H36B 109.5
H36A C36 H36C 109.5
H36B C36 H36C 109.5
C34 C37 H37A 109.5
C34 C37 H37B 109.5
C34 C37 H37C 109.5
H37A C37 H37B 109.5
H37A C37 H37C 109.5
H37B C37 H37C 109.5
C34 C35' H35D 109.5
C34 C35' H35E 109.5
C34 C35' H35F 109.5
H35D C35' H35E 109.5
H35D C35' H35F 109.5
H35E C35' H35F 109.5
C34 C36' H36D 109.5
C34 C36' H36E 109.5
C34 C36' H36F 109.5
H36D C36' H36E 109.5
H36D C36' H36F 109.5
H36E C36' H36F 109.5
C34 C37' H37D 109.5
C34 C37' H37E 109.5
C34 C37' H37F 109.5
H37D C37' H37E 109.5
H37D C37' H37F 109.5
H37E C37' H37F 109.5
N4 C38 H38 126.6
C39 C38 N4 106.7(3)
C39 C38 H38 126.6
N5 C39 H39 126.6
C38 C39 N5 106.8(3)
C38 C39 H39 126.6
N4 C40 Ni1 122.9(2)
N5 C40 Ni1 130.8(2)
N5 C40 N4 103.8(3)
N5 C41 H41A 108.7
N5 C41 H41B 108.7
N5 C41 H41C 109.0
N5 C41 H41D 109.0
N5 C41 C42' 113.0(5)
H41A C41 H41B 107.7
H41C C41 H41D 107.9
C42 C41 N5 114.2(3)
C42 C41 H41A 108.9
C42 C41 H41B 108.5
C42' C41 H41C 108.2
C42' C41 H41D 109.5
C43 C42 C41 113.4(2)
C43 C42 N6 120.0
N6 C42 C41 126.6(2)
C42 C43 H43 120.0
C42 C43 C44 120.0
C44 C43 H43 120.0
C43 C44 H44 120.0
C45 C44 C43 120.0
C45 C44 H44 120.0
C44 C45 H45 120.0
C44 C45 C46 120.0
C46 C45 H45 120.0
C45 C46 H46 120.0
N6 C46 C45 120.0
N6 C46 H46 120.0
C46 N6 C42 120.0
N6' C42' C41 125.3(6)
N6' C42' C43' 120.0
C43' C42' C41 114.7(5)
C44' N6' C42' 120.0
N6' C44' H44' 120.0
N6' C44' C45' 120.0
C45' C44' H44' 120.0
C44' C45' H45' 120.0
C46' C45' C44' 120.0
C46' C45' H45' 120.0
C45' C46' H46' 120.0
C45' C46' C43' 120.0
C43' C46' H46' 120.0
C42' C43' H43' 120.0
C46' C43' C42' 120.0
C46' C43' H43' 120.0
Cl1 C47 Cl2 112.7(5)
Cl1 C47 H47A 109.0
Cl1 C47 H47B 109.0
Cl2 C47 H47A 109.0
Cl2 C47 H47B 109.0
H47A C47 H47B 107.8
Cl1' C47' H47C 108.0
Cl1' C47' H47D 108.0
Cl2' C47' Cl1' 117.2(6)
Cl2' C47' H47C 108.0
Cl2' C47' H47D 108.0
H47C C47' H47D 107.3
Cl3 C48 H48A 109.3
Cl3 C48 H48B 109.3
Cl4 C48 Cl3 111.8(7)
Cl4 C48 H48A 109.3
Cl4 C48 H48B 109.3
H48A C48 H48B 107.9
Cl3' C48' H48C 109.3
Cl3' C48' H48D 109.3
Cl4' C48' Cl3' 111.5(7)
Cl4' C48' H48C 109.3
Cl4' C48' H48D 109.3
H48C C48' H48D 108.0
Cl3" C48" H48E 108.1
Cl3" C48" H48F 108.1
Cl4" C48" Cl3" 116.7(11)
Cl4" C48" H48E 108.1
Cl4" C48" H48F 108.1
H48E C48" H48F 107.3

loop_
_geom_bond_atom_site_label_1
_geom_bond_atom_site_label_2
_geom_bond_distance
Ni1 O1 1.886(2)
Ni1 O2 1.885(2)
Ni1 C17 1.834(3)
Ni1 C40 1.865(3)
O1 C2 1.332(4)
O2 C24 1.331(4)
N1 C1 1.432(4)
N1 C15 1.389(4)
N1 C17 1.358(4)
N2 C16 1.370(4)
N2 C17 1.359(4)
N2 C18 1.466(4)
N3 C19 1.327(5)
N3 C23 1.326(7)
N4 C25 1.426(4)
N4 C38 1.395(4)
N4 C40 1.365(4)
N5 C39 1.383(4)
N5 C40 1.359(4)
N5 C41 1.466(4)
C1 C2 1.404(4)
C1 C6 1.382(5)
C2 C3 1.424(4)
C3 C4 1.393(5)
C3 C7 1.538(5)
C4 H4 0.9500
C4 C5 1.394(5)
C5 C6 1.385(5)
C5 C11 1.524(5)
C6 H6 0.9500
C7 C8 1.527(6)
C7 C9 1.534(5)
C7 C10 1.538(5)
C8 H8A 0.9800
C8 H8B 0.9800
C8 H8C 0.9800
C9 H9A 0.9800
C9 H9B 0.9800
C9 H9C 0.9800
C10 H10A 0.9800
C10 H10B 0.9800
C10 H10C 0.9800
C11 C12 1.511(6)
C11 C13 1.524(6)
C11 C14 1.558(7)
C12 H12A 0.9800
C12 H12B 0.9800
C12 H12C 0.9800
C13 H13A 0.9800
C13 H13B 0.9800
C13 H13C 0.9800
C14 H14A 0.9800
C14 H14B 0.9800
C14 H14C 0.9800
C15 H15 0.9500
C15 C16 1.343(5)
C16 H16 0.9500
C18 H18A 0.9900
C18 H18B 0.9900
C18 C19 1.499(5)
C19 C20 1.385(5)
C20 H20 0.9500
C20 C21 1.380(6)
C21 H21 0.9500
C21 C22 1.362(7)
C22 H22 0.9500
C22 C23 1.389(8)
C23 H23 0.9500
C24 C25 1.405(5)
C24 C29 1.424(4)
C25 C26 1.389(5)
C26 H26 0.9500
C26 C27 1.388(5)
C27 C28 1.401(5)
C27 C34 1.539(5)
C28 H28 0.9500
C28 C29 1.394(5)
C29 C30 1.530(5)
C30 C31 1.535(6)
C30 C32 1.541(6)
C30 C33 1.537(5)
C31 H31A 0.9800
C31 H31B 0.9800
C31 H31C 0.9800
C32 H32A 0.9800
C32 H32B 0.9800
C32 H32C 0.9800
C33 H33A 0.9800
C33 H33B 0.9800
C33 H33C 0.9800
C34 C35 1.550(6)
C34 C36 1.472(6)
C34 C37 1.597(6)
C34 C35' 1.451(8)
C34 C36' 1.590(8)
C34 C37' 1.525(7)
C35 H35A 0.9800
C35 H35B 0.9800
C35 H35C 0.9800
C36 H36A 0.9800
C36 H36B 0.9800
C36 H36C 0.9800
C37 H37A 0.9800
C37 H37B 0.9800
C37 H37C 0.9800
C35' H35D 0.9800
C35' H35E 0.9800
C35' H35F 0.9800
C36' H36D 0.9800
C36' H36E 0.9800
C36' H36F 0.9800
C37' H37D 0.9800
C37' H37E 0.9800
C37' H37F 0.9800
C38 H38 0.9500
C38 C39 1.343(5)
C39 H39 0.9500
C41 H41A 0.9600
C41 H41B 0.9598
C41 H41C 0.9600
C41 H41D 0.9599
C41 C42 1.465(4)
C41 C42' 1.489(7)
C42 C43 1.3900
C42 N6 1.3900
C43 H43 0.9598
C43 C44 1.3900
C44 H44 0.9600
C44 C45 1.3900
C45 H45 0.9601
C45 C46 1.3900
C46 H46 0.9598
C46 N6 1.3900
C42' N6' 1.3900
C42' C43' 1.3900
N6' C44' 1.3900
C44' H44' 0.9602
C44' C45' 1.3900
C45' H45' 0.9600
C45' C46' 1.3900
C46' H46' 0.9600
C46' C43' 1.3900
C43' H43' 0.9500
Cl1 C47 1.727(8)
Cl2 C47 1.731(7)
C47 H47A 0.9900
C47 H47B 0.9900
Cl1' C47' 1.749(8)
Cl2' C47' 1.713(8)
C47' H47C 0.9900
C47' H47D 0.9900
Cl3 C48 1.729(9)
Cl4 C48 1.724(9)
C48 H48A 0.9900
C48 H48B 0.9900
Cl3' C48' 1.727(10)
Cl4' C48' 1.723(10)
C48' H48C 0.9900
C48' H48D 0.9900
Cl3" C48" 1.728(10)
Cl4" C48" 1.724(9)
C48" H48E 0.9900
C48" H48F 0.9900

loop_
_geom_torsion_atom_site_label_1
_geom_torsion_atom_site_label_2
_geom_torsion_atom_site_label_3
_geom_torsion_atom_site_label_4
_geom_torsion
Ni1 O1 C2 C1 -37.0(4)
Ni1 O1 C2 C3 144.0(2)
Ni1 O2 C24 C25 -47.2(4)
Ni1 O2 C24 C29 132.9(3)
O1 Ni1 O2 C24 -147.2(2)
O1 Ni1 C17 N1 -27.6(3)
O1 Ni1 C17 N2 143.4(3)
O1 Ni1 C40 N4 -98.3(4)
O1 Ni1 C40 N5 60.9(5)
O1 C2 C3 C4 -177.9(3)
O1 C2 C3 C7 3.4(5)
O2 Ni1 O1 C2 -146.3(2)
O2 Ni1 C17 N1 -102.6(5)
O2 Ni1 C17 N2 68.4(6)
O2 Ni1 C40 N4 -18.6(3)
O2 Ni1 C40 N5 140.6(3)
O2 C24 C25 N4 1.3(5)
O2 C24 C25 C26 179.4(3)
O2 C24 C29 C28 -179.2(3)
O2 C24 C29 C30 -0.6(5)
N1 C1 C2 O1 -5.2(5)
N1 C1 C2 C3 173.9(3)
N1 C1 C6 C5 -175.9(3)
N1 C15 C16 N2 0.5(5)
N2 C18 C19 N3 -71.5(4)
N2 C18 C19 C20 107.1(4)
N3 C19 C20 C21 -1.4(6)
N4 C25 C26 C27 178.6(3)
N4 C38 C39 N5 0.7(4)
N5 C41 C42 C43 -167.1(3)
N5 C41 C42 N6 12.8(4)
N5 C41 C42' N6' -57.6(8)
N5 C41 C42' C43' 120.3(5)
C1 N1 C15 C16 174.5(3)
C1 N1 C17 Ni1 -2.2(5)
C1 N1 C17 N2 -175.1(3)
C1 C2 C3 C4 3.0(5)
C1 C2 C3 C7 -175.7(3)
C2 C1 C6 C5 1.0(6)
C2 C3 C4 C5 -1.2(5)
C2 C3 C7 C8 59.7(4)
C2 C3 C7 C9 -61.1(5)
C2 C3 C7 C10 179.5(3)
C3 C4 C5 C6 -0.8(6)
C3 C4 C5 C11 178.2(4)
C4 C3 C7 C8 -119.0(4)
C4 C3 C7 C9 120.3(4)
C4 C3 C7 C10 0.8(5)
C4 C5 C6 C1 0.9(6)
C4 C5 C11 C12 177.9(5)
C4 C5 C11 C13 54.8(6)
C4 C5 C11 C14 -62.5(5)
C6 C1 C2 O1 177.9(3)
C6 C1 C2 C3 -3.0(5)
C6 C5 C11 C12 -3.2(7)
C6 C5 C11 C13 -126.2(4)
C6 C5 C11 C14 116.4(4)
C7 C3 C4 C5 177.5(3)
C11 C5 C6 C1 -178.0(4)
C15 N1 C1 C2 -147.6(3)
C15 N1 C1 C6 29.4(5)
C15 N1 C17 Ni1 172.4(3)
C15 N1 C17 N2 -0.5(4)
C16 N2 C17 Ni1 -171.5(3)
C16 N2 C17 N1 0.8(4)
C16 N2 C18 C19 94.4(4)
C17 Ni1 O1 C2 47.1(2)
C17 Ni1 O2 C24 -71.9(6)
C17 Ni1 C40 N4 149.5(3)
C17 Ni1 C40 N5 -51.3(3)
C17 N1 C1 C2 26.3(5)
C17 N1 C1 C6 -156.7(3)
C17 N1 C15 C16 0.0(5)
C17 N2 C16 C15 -0.9(5)
C17 N2 C18 C19 -73.5(4)
C18 N2 C16 C15 -170.4(4)
C18 N2 C17 Ni1 -2.3(5)
C18 N2 C17 N1 170.0(3)
C18 C19 C20 C21 -179.9(3)
C19 N3 C23 C22 -0.2(9)
C19 C20 C21 C22 0.3(6)
C20 C21 C22 C23 0.6(8)
C21 C22 C23 N3 -0.7(10)
C23 N3 C19 C18 179.9(5)
C23 N3 C19 C20 1.3(7)
C24 C25 C26 C27 0.5(5)
C24 C29 C30 C31 -61.1(4)
C24 C29 C30 C32 59.8(4)
C24 C29 C30 C33 179.8(4)
C25 N4 C38 C39 180.0(3)
C25 N4 C40 Ni1 -17.0(4)
C25 N4 C40 N5 179.1(3)
C25 C24 C29 C28 1.0(5)
C25 C24 C29 C30 179.6(3)
C25 C26 C27 C28 -0.4(5)
C25 C26 C27 C34 179.2(3)
C26 C27 C28 C29 0.7(6)
C26 C27 C34 C35 138.7(4)
C26 C27 C34 C36 -95.9(5)
C26 C27 C34 C37 24.2(5)
C26 C27 C34 C35' 80.9(7)
C26 C27 C34 C36' -159.3(6)
C26 C27 C34 C37' -45.3(7)
C27 C28 C29 C24 -1.0(6)
C27 C28 C29 C30 -179.6(4)
C28 C27 C34 C35 -41.8(5)
C28 C27 C34 C36 83.6(5)
C28 C27 C34 C37 -156.3(4)
C28 C27 C34 C35' -99.5(7)
C28 C27 C34 C36' 20.2(7)
C28 C27 C34 C37' 134.3(6)
C28 C29 C30 C31 117.5(4)
C28 C29 C30 C32 -121.6(4)
C28 C29 C30 C33 -1.6(5)
C29 C24 C25 N4 -178.9(3)
C29 C24 C25 C26 -0.7(5)
C34 C27 C28 C29 -178.9(3)
C38 N4 C25 C24 -146.4(3)
C38 N4 C25 C26 35.4(5)
C38 N4 C40 Ni1 162.4(2)
C38 N4 C40 N5 -1.4(3)
C39 N5 C40 Ni1 -160.2(3)
C39 N5 C40 N4 1.9(3)
C39 N5 C41 C42 -76.6(4)
C39 N5 C41 C42' -72.0(5)
C40 Ni1 O1 C2 -66.1(5)
C40 Ni1 O2 C24 49.9(2)
C40 Ni1 C17 N1 136.4(3)
C40 Ni1 C17 N2 -52.6(3)
C40 N4 C25 C24 33.0(4)
C40 N4 C25 C26 -145.2(3)
C40 N4 C38 C39 0.5(4)
C40 N5 C39 C38 -1.7(4)
C40 N5 C41 C42 105.9(4)
C40 N5 C41 C42' 110.5(5)
C41 N5 C39 C38 -179.5(3)
C41 N5 C40 Ni1 17.5(5)
C41 N5 C40 N4 179.6(3)
C41 C42 C43 C44 180.0(3)
C41 C42 N6 C46 -179.9(4)
C41 C42' N6' C44' 177.8(9)
C41 C42' C43' C46' -178.0(8)
C42 C43 C44 C45 0.0
C43 C42 N6 C46 0.0
C43 C44 C45 C46 0.0
C44 C45 C46 N6 0.0
C45 C46 N6 C42 0.0
N6 C42 C43 C44 0.0
C42' N6' C44' C45' 0.0
N6' C42' C43' C46' 0.0
N6' C44' C45' C46' 0.0
C44' C45' C46' C43' 0.0
C45' C46' C43' C42' 0.0
C43' C42' N6' C44' 0.0
